data_4129539
loop_
_publ_author_name
'Anamimoghadam, Ommid'
'Symes, Mark D.'
'Long, De-Liang'
'Sproules, Stephen'
'Cronin, Leroy'
'Bucher, G\"otz'

_publ_section_title
;
 Electronically Stabilized Nonplanar Phenalenyl Radical and Its Planar
 Isomer.
;
_journal_issue 47
_journal_name_full 'Journal of the American Chemical Society'
_journal_page_first 14944
_journal_page_last 14951
_journal_paper_doi 10.1021/jacs.5b07959
_journal_volume 137
_journal_year 2015
_chemical_formula_sum 'C27 H13 B F4 O'
_chemical_formula_weight 440.18
_space_group_IT_number 2
_space_group_name_Hall '-P 1'
_space_group_name_H-M_alt 'P -1'
_symmetry_cell_setting triclinic
_symmetry_space_group_name_H-M 'P -1'
_atom_sites_solution_hydrogens geom
_atom_sites_solution_primary direct
_atom_sites_solution_secondary difmap
_audit_creation_method SHELXL-97
_cell_angle_alpha 89.162(4)
_cell_angle_beta 83.187(4)
_cell_angle_gamma 89.936(4)
_cell_formula_units_Z 4
_cell_length_a 7.0623(5)
_cell_length_b 10.8007(9)
_cell_length_c 24.0268(18)
_cell_measurement_reflns_used 4262
_cell_measurement_temperature 150(2)
_cell_measurement_theta_max 51.1
_cell_measurement_theta_min 5.12
_cell_volume 1819.6(2)
_computing_cell_refinement 'Apex II'
_computing_data_collection 'Apex II'
_computing_data_reduction 'Apex II'
_computing_structure_refinement 'SHELXL-97 (Sheldrick, 2008)'
_computing_structure_solution 'SHELXL-97 (Sheldrick, 2008)'
_diffrn_ambient_temperature 150(2)
_diffrn_detector_area_resol_mean none
_diffrn_measured_fraction_theta_full 0.993
_diffrn_measured_fraction_theta_max 0.993
_diffrn_measurement_device_type 'Bruker Apex II'
_diffrn_measurement_method '\w & \p scans'
_diffrn_radiation_monochromator graphite
_diffrn_radiation_source 'fine-focus sealed tube'
_diffrn_radiation_type MoK\a
_diffrn_radiation_wavelength 0.71073
_diffrn_reflns_av_R_equivalents 0.0360
_diffrn_reflns_av_sigmaI/netI 0.0524
_diffrn_reflns_limit_h_max 8
_diffrn_reflns_limit_h_min -8
_diffrn_reflns_limit_k_max 13
_diffrn_reflns_limit_k_min -13
_diffrn_reflns_limit_l_max 29
_diffrn_reflns_limit_l_min -29
_diffrn_reflns_number 24852
_diffrn_reflns_theta_full 25.75
_diffrn_reflns_theta_max 25.75
_diffrn_reflns_theta_min 1.89
_diffrn_standards_decay_% none
_exptl_absorpt_coefficient_mu 0.124
_exptl_absorpt_correction_T_max 0.9963
_exptl_absorpt_correction_T_min 0.9865
_exptl_absorpt_correction_type empirical
_exptl_absorpt_process_details SADABS
_exptl_crystal_colour purple
_exptl_crystal_density_diffrn 1.607
_exptl_crystal_density_meas ?
_exptl_crystal_density_method 'not measured'
_exptl_crystal_description block
_exptl_crystal_F_000 896
_exptl_crystal_size_max 0.11
_exptl_crystal_size_mid 0.06
_exptl_crystal_size_min 0.03
_refine_diff_density_max 0.30
_refine_diff_density_min -0.26
_refine_diff_density_rms 0.05
_refine_ls_extinction_coef none
_refine_ls_extinction_method none
_refine_ls_goodness_of_fit_ref 1.022
_refine_ls_hydrogen_treatment constr
_refine_ls_matrix_type full
_refine_ls_number_parameters 612
_refine_ls_number_reflns 6922
_refine_ls_number_restraints 42
_refine_ls_restrained_S_all 1.071
_refine_ls_R_factor_all 0.0969
_refine_ls_R_factor_gt 0.0466
_refine_ls_shift/su_max 0.001
_refine_ls_shift/su_mean 0.000
_refine_ls_structure_factor_coef Fsqd
_refine_ls_weighting_details 'calc w=1/[\s^2^(Fo^2^)+(0.0532P)^2^+0.3773P] where P=(Fo^2^+2Fc^2^)/3'
_refine_ls_weighting_scheme calc
_refine_ls_wR_factor_gt 0.1015
_refine_ls_wR_factor_ref 0.1248
_reflns_number_gt 4157
_reflns_number_total 6922
_reflns_threshold_expression >2\s(I)
_cod_data_source_file ja5b07959_si_003.cif
_cod_data_source_block p1
_cod_depositor_comments
;
The following automatic conversions were performed:

data item '_exptl_absorpt_correction_type' value 'Empirical' was
changed to 'empirical' in accordance with the
/home/saulius/struct/COD-crude-data/automatic-downloads/DataCite-retrospective/ACS/depositions/lib/dictionaries/cif_core.dic
dictionary named 'cif_core.dic' version 2.4.2 last updated on
2011-04-26.

data item '_exptl_crystal_density_meas' value 'none' was changed to
'?' -- the value is perceived as not measured.

Automatic conversion script
Id: cif_fix_values 6909 2019-04-08 15:41:33Z antanas 
;
_cod_original_sg_symbol_H-M P-1
_cod_database_code 4129539

loop_
_symmetry_equiv_pos_as_xyz
'x, y, z'
'-x, -y, -z'

loop_
_atom_site_label
_atom_site_type_symbol
_atom_site_fract_x
_atom_site_fract_y
_atom_site_fract_z
_atom_site_U_iso_or_equiv
_atom_site_adp_type
_atom_site_occupancy
_atom_site_symmetry_multiplicity
_atom_site_calc_flag
_atom_site_refinement_flags
C1 C 0.1822(3) 0.6857(2) 0.92738(9) 0.0219(5) Uani 1 1 d .
C2 C 0.1360(3) 0.7579(2) 0.88205(9) 0.0261(6) Uani 1 1 d .
H2 H 0.1327 0.8457 0.8838 0.031 Uiso 1 1 calc R
C3 C 0.0959(3) 0.6979(2) 0.83513(10) 0.0269(6) Uani 1 1 d .
H3 H 0.0612 0.7457 0.8044 0.032 Uiso 1 1 calc R
C4 C 0.1039(3) 0.5668(2) 0.83042(9) 0.0242(6) Uani 1 1 d .
C5 C 0.0634(3) 0.5056(2) 0.78203(10) 0.0288(6) Uani 1 1 d .
H5 H 0.0320 0.5522 0.7505 0.035 Uiso 1 1 calc R
C6 C 0.0692(3) 0.3784(3) 0.78014(10) 0.0306(6) Uani 1 1 d .
H6 H 0.0417 0.3378 0.7472 0.037 Uiso 1 1 calc R
C7 C 0.1146(3) 0.3084(2) 0.82576(9) 0.0276(6) Uani 1 1 d .
H7 H 0.1179 0.2207 0.8233 0.033 Uiso 1 1 calc R
C8 C 0.1554(3) 0.3640(2) 0.87500(9) 0.0223(5) Uani 1 1 d .
C9 C 0.1502(3) 0.4951(2) 0.87675(9) 0.0214(5) Uani 1 1 d .
C10 C 0.1880(3) 0.5563(2) 0.92613(9) 0.0201(5) Uani 1 1 d .
C11 C 0.2321(3) 0.4888(2) 0.97359(9) 0.0185(5) Uani 1 1 d .
C12 C 0.2376(3) 0.3570(2) 0.97347(9) 0.0198(5) Uani 1 1 d .
C13 C 0.1990(3) 0.2932(2) 0.92448(9) 0.0227(5) Uani 1 1 d .
C14 C 0.2028(3) 0.1642(2) 0.92607(10) 0.0279(6) Uani 1 1 d .
H14 H 0.1776 0.1190 0.8941 0.034 Uiso 1 1 calc R
C15 C 0.2430(3) 0.1018(2) 0.97387(10) 0.0322(6) Uani 1 1 d .
H15 H 0.2436 0.0138 0.9741 0.039 Uiso 1 1 calc R
C16 C 0.2823(3) 0.1628(2) 1.02119(10) 0.0280(6) Uani 1 1 d .
H16 H 0.3101 0.1166 1.0532 0.034 Uiso 1 1 calc R
C17 C 0.2815(3) 0.2921(2) 1.02246(9) 0.0215(5) Uani 1 1 d .
C18 C 0.3220(3) 0.3612(2) 1.07173(9) 0.0209(5) Uani 1 1 d .
C19 C 0.3655(3) 0.3042(2) 1.12116(9) 0.0245(6) Uani 1 1 d .
H19 H 0.3736 0.2165 1.1231 0.029 Uiso 1 1 calc R
C20 C 0.3972(3) 0.3731(2) 1.16760(10) 0.0268(6) Uani 1 1 d .
H20 H 0.4248 0.3316 1.2008 0.032 Uiso 1 1 calc R
C21 C 0.3893(3) 0.5002(2) 1.16617(9) 0.0261(6) Uani 1 1 d .
H21 H 0.4118 0.5458 1.1982 0.031 Uiso 1 1 calc R
C22 C 0.3481(3) 0.5625(2) 1.11761(9) 0.0224(5) Uani 1 1 d .
C23 C 0.3135(3) 0.4922(2) 1.07044(9) 0.0193(5) Uani 1 1 d .
C24 C 0.2691(3) 0.5553(2) 1.02130(9) 0.0196(5) Uani 1 1 d .
C25 C 0.2612(3) 0.6844(2) 1.02064(9) 0.0206(5) Uani 1 1 d .
C26 C 0.2950(3) 0.7549(2) 1.06671(10) 0.0257(6) Uani 1 1 d .
H26 H 0.2888 0.8428 1.0652 0.031 Uiso 1 1 calc R
C27 C 0.3373(3) 0.6943(2) 1.11402(10) 0.0253(6) Uani 1 1 d .
H27 H 0.3602 0.7415 1.1456 0.030 Uiso 1 1 calc R
C28 C 0.7463(3) 0.2183(2) 0.41095(10) 0.0268(6) Uani 1 1 d .
C29 C 0.7311(3) 0.2953(2) 0.36456(10) 0.0336(6) Uani 1 1 d .
H29 H 0.7470 0.3823 0.3668 0.040 Uiso 1 1 calc R
C30 C 0.6927(3) 0.2424(3) 0.31599(11) 0.0346(7) Uani 1 1 d .
H30 H 0.6796 0.2946 0.2845 0.042 Uiso 1 1 calc R
C31 C 0.6716(3) 0.1126(2) 0.31042(10) 0.0281(6) Uani 1 1 d .
C32 C 0.6313(3) 0.0577(3) 0.26060(10) 0.0337(6) Uani 1 1 d .
H32 H 0.6192 0.1079 0.2284 0.040 Uiso 1 1 calc R
C33 C 0.6093(3) -0.0683(3) 0.25814(10) 0.0338(7) Uani 1 1 d .
H33 H 0.5823 -0.1042 0.2241 0.041 Uiso 1 1 calc R
C34 C 0.6258(3) -0.1445(3) 0.30453(10) 0.0312(6) Uani 1 1 d .
H34 H 0.6099 -0.2314 0.3016 0.037 Uiso 1 1 calc R
C35 C 0.6653(3) -0.0950(2) 0.35543(9) 0.0247(6) Uani 1 1 d .
C36 C 0.6878(3) 0.0348(2) 0.35786(9) 0.0243(6) Uani 1 1 d .
C37 C 0.7240(3) 0.0905(2) 0.40895(9) 0.0238(6) Uani 1 1 d .
C38 C 0.7364(3) 0.0172(2) 0.45756(9) 0.0226(5) Uani 1 1 d .
C39 C 0.7132(3) -0.1133(2) 0.45677(9) 0.0220(5) Uani 1 1 d .
C40 C 0.6786(3) -0.1712(2) 0.40572(9) 0.0251(6) Uani 1 1 d .
C41 C 0.6561(3) -0.2990(2) 0.40667(10) 0.0293(6) Uani 1 1 d .
H41 H 0.6338 -0.3401 0.3734 0.035 Uiso 1 1 calc R
C42 C 0.6657(3) -0.3671(2) 0.45527(10) 0.0323(6) Uani 1 1 d .
H42 H 0.6486 -0.4543 0.4548 0.039 Uiso 1 1 calc R
C43 C 0.6996(3) -0.3118(2) 0.50474(10) 0.0294(6) Uani 1 1 d .
H43 H 0.7057 -0.3613 0.5375 0.035 Uiso 1 1 calc R
C44 C 0.7249(3) -0.1841(2) 0.50684(9) 0.0246(6) Uani 1 1 d .
C45 C 0.7622(3) -0.1209(2) 0.55813(9) 0.0232(6) Uani 1 1 d .
C46 C 0.7767(3) -0.1836(2) 0.60849(9) 0.0282(6) Uani 1 1 d .
H46 H 0.7635 -0.2711 0.6100 0.034 Uiso 1 1 calc R
C47 C 0.8101(3) -0.1208(3) 0.65675(10) 0.0300(6) Uani 1 1 d .
H47 H 0.8188 -0.1661 0.6905 0.036 Uiso 1 1 calc R
C48 C 0.8305(3) 0.0058(3) 0.65601(10) 0.0301(6) Uani 1 1 d .
H48 H 0.8528 0.0475 0.6892 0.036 Uiso 1 1 calc R
C49 C 0.8184(3) 0.0735(2) 0.60626(10) 0.0262(6) Uani 1 1 d .
C50 C 0.7838(3) 0.0092(2) 0.55752(9) 0.0240(6) Uani 1 1 d .
C51 C 0.7705(3) 0.0776(2) 0.50715(9) 0.0225(5) Uani 1 1 d .
C52 C 0.7926(3) 0.2058(2) 0.50685(10) 0.0266(6) Uani 1 1 d .
C53 C 0.8254(3) 0.2705(2) 0.55497(10) 0.0309(6) Uani 1 1 d .
H53 H 0.8383 0.3580 0.5540 0.037 Uiso 1 1 calc R
C54 C 0.8384(3) 0.2044(2) 0.60320(10) 0.0310(6) Uani 1 1 d .
H54 H 0.8616 0.2475 0.6359 0.037 Uiso 1 1 calc R
O1 O 0.2187(2) 0.74753(14) 0.97423(6) 0.0234(4) Uani 1 1 d .
O2 O 0.7808(2) 0.27415(15) 0.45918(7) 0.0294(4) Uani 1 1 d .
B1 B 0.2914(5) 0.5022(3) 0.32772(12) 0.0391(8) Uani 1 1 d D
B2 B 0.7953(4) 0.0065(3) 0.82108(12) 0.0292(7) Uani 1 1 d .
F1 F 0.3025(8) 0.3972(3) 0.29682(17) 0.0452(11) Uani 0.824(4) 1 d PD
F1' F 0.266(3) 0.3874(16) 0.3018(10) 0.052(7) Uiso 0.176(4) 1 d PD
F2 F 0.3652(4) 0.60266(19) 0.29936(7) 0.0603(9) Uani 0.824(4) 1 d PD
F2' F 0.2058(15) 0.5936(9) 0.3069(4) 0.059(3) Uiso 0.176(4) 1 d PD
F3 F 0.0910(3) 0.5289(2) 0.34260(9) 0.0618(8) Uani 0.824(4) 1 d PD
F3' F 0.5090(11) 0.5248(9) 0.3011(3) 0.047(3) Uiso 0.176(4) 1 d PD
F4 F 0.3659(6) 0.4856(3) 0.37809(11) 0.0424(8) Uani 0.824(4) 1 d PD
F4' F 0.309(2) 0.489(2) 0.3822(6) 0.050(7) Uiso 0.176(4) 1 d PD
F5 F 0.6193(2) 0.00665(14) 0.85443(6) 0.0453(4) Uani 1 1 d .
F6 F 0.81059(19) 0.11212(13) 0.78734(6) 0.0364(4) Uani 1 1 d .
F7 F 0.9378(2) 0.00682(14) 0.85635(7) 0.0529(5) Uani 1 1 d .
F8 F 0.8097(2) -0.09871(13) 0.78886(5) 0.0385(4) Uani 1 1 d .

loop_
_atom_site_aniso_label
_atom_site_aniso_U_11
_atom_site_aniso_U_22
_atom_site_aniso_U_33
_atom_site_aniso_U_23
_atom_site_aniso_U_13
_atom_site_aniso_U_12
C1 0.0121(11) 0.0235(15) 0.0289(13) -0.0040(11) 0.0024(10) 0.0017(10)
C2 0.0215(12) 0.0232(15) 0.0326(14) 0.0061(11) 0.0004(10) 0.0021(11)
C3 0.0183(12) 0.0334(17) 0.0279(14) 0.0060(11) 0.0006(10) 0.0011(11)
C4 0.0141(11) 0.0304(16) 0.0275(13) 0.0022(11) -0.0007(10) 0.0011(10)
C5 0.0201(12) 0.0416(19) 0.0245(13) 0.0017(12) -0.0021(10) 0.0011(12)
C6 0.0254(13) 0.0414(19) 0.0253(14) -0.0075(12) -0.0026(10) 0.0003(12)
C7 0.0226(12) 0.0299(16) 0.0294(14) -0.0066(12) 0.0009(10) 0.0009(11)
C8 0.0147(11) 0.0257(15) 0.0260(13) -0.0037(11) -0.0001(9) -0.0006(10)
C9 0.0121(11) 0.0275(16) 0.0241(13) -0.0033(11) 0.0005(9) 0.0010(10)
C10 0.0108(11) 0.0233(15) 0.0254(13) -0.0004(10) 0.0015(9) 0.0018(10)
C11 0.0089(11) 0.0225(15) 0.0227(12) -0.0033(10) 0.0040(9) -0.0009(9)
C12 0.0126(11) 0.0194(14) 0.0267(13) -0.0012(10) 0.0005(9) -0.0002(10)
C13 0.0151(11) 0.0266(16) 0.0260(13) -0.0040(11) -0.0003(9) 0.0008(10)
C14 0.0269(13) 0.0247(16) 0.0326(14) -0.0070(12) -0.0045(11) -0.0013(11)
C15 0.0359(15) 0.0203(15) 0.0403(16) -0.0011(12) -0.0045(12) -0.0014(12)
C16 0.0291(13) 0.0248(16) 0.0298(14) 0.0014(11) -0.0027(11) 0.0008(11)
C17 0.0166(11) 0.0210(15) 0.0261(13) 0.0003(10) 0.0012(10) -0.0008(10)
C18 0.0140(11) 0.0220(15) 0.0256(13) -0.0016(10) 0.0027(9) 0.0012(10)
C19 0.0172(12) 0.0267(15) 0.0287(14) 0.0012(11) 0.0004(10) 0.0009(10)
C20 0.0190(12) 0.0350(17) 0.0261(13) 0.0028(11) -0.0017(10) 0.0023(11)
C21 0.0169(12) 0.0369(17) 0.0240(13) -0.0073(11) -0.0001(10) -0.0012(11)
C22 0.0149(11) 0.0275(16) 0.0239(13) -0.0034(11) 0.0014(9) 0.0012(10)
C23 0.0098(11) 0.0243(15) 0.0229(12) -0.0032(10) 0.0024(9) -0.0006(10)
C24 0.0137(11) 0.0205(14) 0.0238(12) -0.0010(10) 0.0014(9) 0.0011(10)
C25 0.0150(11) 0.0207(15) 0.0254(13) 0.0009(11) 0.0004(9) 0.0021(10)
C26 0.0203(12) 0.0222(15) 0.0333(14) -0.0071(11) 0.0026(10) -0.0004(10)
C27 0.0173(12) 0.0281(16) 0.0297(14) -0.0098(11) 0.0013(10) -0.0004(11)
C28 0.0209(12) 0.0280(16) 0.0308(14) -0.0068(12) 0.0005(10) 0.0024(11)
C29 0.0325(14) 0.0284(16) 0.0387(16) 0.0014(13) 0.0014(12) 0.0033(12)
C30 0.0283(14) 0.0382(19) 0.0359(16) 0.0049(13) 0.0017(11) 0.0066(12)
C31 0.0163(12) 0.0375(17) 0.0295(14) 0.0013(12) 0.0006(10) 0.0033(11)
C32 0.0276(14) 0.047(2) 0.0260(14) 0.0016(12) -0.0013(11) 0.0047(13)
C33 0.0242(13) 0.052(2) 0.0248(14) -0.0083(13) -0.0020(11) 0.0073(13)
C34 0.0224(13) 0.0397(17) 0.0313(15) -0.0086(12) -0.0010(11) 0.0025(12)
C35 0.0148(11) 0.0340(17) 0.0248(13) -0.0051(11) 0.0007(10) 0.0006(10)
C36 0.0150(12) 0.0310(16) 0.0259(13) -0.0033(11) 0.0021(10) 0.0037(10)
C37 0.0173(12) 0.0263(16) 0.0270(14) -0.0030(11) 0.0007(10) 0.0019(10)
C38 0.0110(11) 0.0275(16) 0.0279(13) -0.0043(11) 0.0039(9) 0.0020(10)
C39 0.0148(11) 0.0257(15) 0.0249(13) -0.0040(11) 0.0005(9) 0.0005(10)
C40 0.0178(12) 0.0303(16) 0.0269(13) -0.0074(11) -0.0005(10) 0.0018(11)
C41 0.0300(14) 0.0304(17) 0.0278(14) -0.0101(12) -0.0034(11) -0.0027(12)
C42 0.0360(15) 0.0252(16) 0.0357(15) -0.0062(12) -0.0034(12) -0.0027(12)
C43 0.0289(13) 0.0283(17) 0.0304(14) -0.0015(12) -0.0004(11) -0.0019(11)
C44 0.0178(12) 0.0295(16) 0.0254(13) -0.0040(11) 0.0021(10) 0.0012(11)
C45 0.0161(12) 0.0288(16) 0.0242(13) -0.0039(11) -0.0006(10) 0.0016(10)
C46 0.0213(12) 0.0333(16) 0.0292(14) -0.0028(12) 0.0001(10) 0.0018(11)
C47 0.0224(13) 0.0428(19) 0.0244(14) -0.0031(12) -0.0013(10) 0.0014(12)
C48 0.0202(13) 0.0455(19) 0.0240(14) -0.0108(12) 0.0008(10) 0.0012(12)
C49 0.0167(12) 0.0322(17) 0.0289(14) -0.0103(12) 0.0013(10) 0.0032(11)
C50 0.0139(11) 0.0297(16) 0.0276(13) -0.0065(11) 0.0016(10) 0.0027(10)
C51 0.0140(11) 0.0263(16) 0.0265(13) -0.0066(11) 0.0010(10) 0.0025(10)
C52 0.0189(12) 0.0275(16) 0.0320(14) -0.0054(12) 0.0031(10) 0.0028(11)
C53 0.0254(13) 0.0265(16) 0.0402(16) -0.0130(13) -0.0002(11) 0.0053(11)
C54 0.0211(13) 0.0381(18) 0.0335(15) -0.0150(13) -0.0007(11) 0.0040(11)
O1 0.0223(8) 0.0202(10) 0.0277(9) -0.0023(7) -0.0025(7) 0.0029(7)
O2 0.0294(9) 0.0264(11) 0.0318(10) -0.0031(8) -0.0008(7) 0.0023(8)
B1 0.064(2) 0.025(2) 0.0320(18) -0.0040(15) -0.0204(16) -0.0005(17)
B2 0.0401(17) 0.0207(18) 0.0284(16) -0.0032(13) -0.0098(13) 0.0019(13)
F1 0.081(3) 0.0283(16) 0.0268(14) -0.0101(10) -0.0088(15) 0.0016(14)
F2 0.106(2) 0.0394(14) 0.0342(12) 0.0014(10) -0.0001(11) -0.0286(13)
F3 0.0464(14) 0.0705(17) 0.0711(16) -0.0294(12) -0.0149(11) 0.0069(11)
F4 0.064(2) 0.0348(16) 0.0315(14) -0.0078(9) -0.0178(13) 0.0055(16)
F5 0.0516(10) 0.0392(10) 0.0419(9) -0.0014(7) 0.0075(7) 0.0031(8)
F6 0.0498(9) 0.0246(9) 0.0352(8) 0.0014(7) -0.0074(7) -0.0009(7)
F7 0.0648(11) 0.0379(10) 0.0642(11) -0.0025(8) -0.0414(9) 0.0025(8)
F8 0.0571(10) 0.0259(9) 0.0333(8) -0.0079(7) -0.0078(7) 0.0025(7)

loop_
_atom_type_symbol
_atom_type_description
_atom_type_scat_dispersion_real
_atom_type_scat_dispersion_imag
_atom_type_scat_source
C C 0.0033 0.0016 'International Tables Vol C Tables 4.2.6.8 and 6.1.1.4'
H H 0.0000 0.0000 'International Tables Vol C Tables 4.2.6.8 and 6.1.1.4'
O O 0.0106 0.0060 'International Tables Vol C Tables 4.2.6.8 and 6.1.1.4'
B B 0.0013 0.0007 'International Tables Vol C Tables 4.2.6.8 and 6.1.1.4'
F F 0.0171 0.0103 'International Tables Vol C Tables 4.2.6.8 and 6.1.1.4'

loop_
_geom_angle_atom_site_label_1
_geom_angle_atom_site_label_2
_geom_angle_atom_site_label_3
_geom_angle
O1 C1 C10 120.7(2)
O1 C1 C2 116.8(2)
C10 C1 C2 122.5(2)
C3 C2 C1 117.8(2)
C2 C3 C4 122.7(2)
C5 C4 C9 118.7(2)
C5 C4 C3 122.5(2)
C9 C4 C3 118.8(2)
C6 C5 C4 120.1(2)
C5 C6 C7 120.9(2)
C6 C7 C8 121.6(2)
C7 C8 C9 117.4(2)
C7 C8 C13 123.1(2)
C9 C8 C13 119.5(2)
C4 C9 C8 121.3(2)
C4 C9 C10 119.0(2)
C8 C9 C10 119.7(2)
C1 C10 C11 119.7(2)
C1 C10 C9 119.2(2)
C11 C10 C9 121.1(2)
C10 C11 C24 118.2(2)
C10 C11 C12 120.8(2)
C24 C11 C12 121.0(2)
C11 C12 C13 119.3(2)
C11 C12 C17 119.0(2)
C13 C12 C17 121.7(2)
C14 C13 C12 117.8(2)
C14 C13 C8 122.5(2)
C12 C13 C8 119.7(2)
C15 C14 C13 120.3(2)
C16 C15 C14 122.2(2)
C15 C16 C17 120.5(2)
C16 C17 C12 117.5(2)
C16 C17 C18 122.6(2)
C12 C17 C18 119.9(2)
C19 C18 C23 117.4(2)
C19 C18 C17 123.2(2)
C23 C18 C17 119.4(2)
C20 C19 C18 121.4(2)
C21 C20 C19 121.0(2)
C20 C21 C22 120.1(2)
C21 C22 C23 118.8(2)
C21 C22 C27 122.4(2)
C23 C22 C27 118.8(2)
C18 C23 C22 121.2(2)
C18 C23 C24 119.9(2)
C22 C23 C24 118.9(2)
C25 C24 C11 120.0(2)
C25 C24 C23 119.3(2)
C11 C24 C23 120.7(2)
O1 C25 C24 120.70(20)
O1 C25 C26 116.8(2)
C24 C25 C26 122.5(2)
C27 C26 C25 118.3(2)
C26 C27 C22 122.3(2)
O2 C28 C37 121.0(2)
O2 C28 C29 116.8(2)
C37 C28 C29 122.2(2)
C30 C29 C28 118.3(2)
C29 C30 C31 122.8(2)
C32 C31 C30 123.0(2)
C32 C31 C36 118.4(2)
C30 C31 C36 118.5(2)
C33 C32 C31 120.3(2)
C32 C33 C34 121.3(2)
C33 C34 C35 121.0(3)
C34 C35 C36 117.6(2)
C34 C35 C40 122.9(2)
C36 C35 C40 119.5(2)
C35 C36 C31 121.4(2)
C35 C36 C37 120.0(2)
C31 C36 C37 118.6(2)
C28 C37 C38 119.8(2)
C28 C37 C36 119.6(2)
C38 C37 C36 120.6(2)
C51 C38 C37 118.1(2)
C51 C38 C39 120.9(2)
C37 C38 C39 121.0(2)
C38 C39 C44 119.4(2)
C38 C39 C40 119.3(2)
C44 C39 C40 121.3(2)
C41 C40 C39 117.6(2)
C41 C40 C35 122.8(2)
C39 C40 C35 119.6(2)
C42 C41 C40 121.0(2)
C41 C42 C43 121.7(2)
C42 C43 C44 120.5(2)
C43 C44 C39 117.9(2)
C43 C44 C45 122.7(2)
C39 C44 C45 119.4(2)
C46 C45 C50 117.5(2)
C46 C45 C44 122.8(2)
C50 C45 C44 119.7(2)
C45 C46 C47 121.5(2)
C48 C47 C46 120.8(2)
C47 C48 C49 120.0(2)
C48 C49 C50 118.9(2)
C48 C49 C54 122.3(2)
C50 C49 C54 118.9(2)
C45 C50 C49 121.3(2)
C45 C50 C51 119.7(2)
C49 C50 C51 119.0(2)
C52 C51 C38 119.8(2)
C52 C51 C50 119.3(2)
C38 C51 C50 120.9(2)
O2 C52 C51 120.8(2)
O2 C52 C53 117.1(2)
C51 C52 C53 122.1(2)
C54 C53 C52 118.3(2)
C53 C54 C49 122.4(2)
C25 O1 C1 120.68(18)
C28 O2 C52 120.55(19)
F2' B1 F4' 123.7(9)
F2' B1 F2 50.5(5)
F4' B1 F2 119.4(9)
F2' B1 F1 115.4(6)
F4' B1 F1 117.0(10)
F2 B1 F1 113.7(3)
F2' B1 F4 132.4(5)
F4' B1 F4 16.9(8)
F2 B1 F4 111.8(3)
F1 B1 F4 112.1(3)
F2' B1 F1' 114.2(10)
F4' B1 F1' 112.6(10)
F2 B1 F1' 122.9(10)
F1 B1 F1' 11.8(11)
F4 B1 F1' 111.3(11)
F2' B1 F3 56.7(5)
F4' B1 F3 88.8(7)
F2 B1 F3 105.8(3)
F1 B1 F3 107.2(3)
F4 B1 F3 105.6(3)
F1' B1 F3 96.6(9)
F2' B1 F3' 101.8(6)
F4' B1 F3' 101.9(8)
F2 B1 F3' 52.2(3)
F1 B1 F3' 85.2(5)
F4 B1 F3' 85.5(4)
F1' B1 F3' 96.9(9)
F3 B1 F3' 158.0(4)
F8 B2 F6 110.7(2)
F8 B2 F7 109.9(2)
F6 B2 F7 109.5(2)
F8 B2 F5 109.3(2)
F6 B2 F5 109.3(2)
F7 B2 F5 108.1(2)
F2' F2 F3' 134.4(7)
F2' F2 B1 61.9(5)
F3' F2 B1 74.3(4)
F2 F2' B1 67.6(5)
F2 F2' F3 133.2(8)
B1 F2' F3 68.0(5)
F2' F3 B1 55.3(4)
F2 F3' B1 53.5(3)

loop_
_geom_bond_atom_site_label_1
_geom_bond_atom_site_label_2
_geom_bond_distance
C1 O1 1.368(3)
C1 C10 1.399(3)
C1 C2 1.400(3)
C2 C3 1.367(3)
C3 C4 1.423(3)
C4 C5 1.404(3)
C4 C9 1.417(3)
C5 C6 1.376(3)
C6 C7 1.391(3)
C7 C8 1.394(3)
C8 C9 1.417(3)
C8 C13 1.467(3)
C9 C10 1.420(3)
C10 C11 1.410(3)
C11 C24 1.412(3)
C11 C12 1.425(3)
C12 C13 1.426(3)
C12 C17 1.426(3)
C13 C14 1.393(3)
C14 C15 1.381(3)
C15 C16 1.379(3)
C16 C17 1.397(3)
C17 C18 1.465(3)
C18 C19 1.396(3)
C18 C23 1.416(3)
C19 C20 1.390(3)
C20 C21 1.374(3)
C21 C22 1.399(3)
C22 C23 1.419(3)
C22 C27 1.427(3)
C23 C24 1.422(3)
C24 C25 1.395(3)
C25 O1 1.362(3)
C25 C26 1.397(3)
C26 C27 1.367(3)
C28 O2 1.362(3)
C28 C37 1.391(3)
C28 C29 1.395(3)
C29 C30 1.363(3)
C30 C31 1.420(3)
C31 C32 1.403(3)
C31 C36 1.422(3)
C32 C33 1.373(4)
C33 C34 1.392(3)
C34 C35 1.400(3)
C35 C36 1.414(3)
C35 C40 1.464(3)
C36 C37 1.425(3)
C37 C38 1.413(3)
C38 C51 1.412(3)
C38 C39 1.420(3)
C39 C44 1.427(3)
C39 C40 1.431(3)
C40 C41 1.389(3)
C41 C42 1.380(3)
C42 C43 1.384(3)
C43 C44 1.394(3)
C44 C45 1.469(3)
C45 C46 1.392(3)
C45 C50 1.413(3)
C46 C47 1.396(3)
C47 C48 1.375(3)
C48 C49 1.403(3)
C49 C50 1.416(3)
C49 C54 1.421(3)
C50 C51 1.421(3)
C51 C52 1.394(3)
C52 O2 1.364(3)
C52 C53 1.402(3)
C53 C54 1.364(3)
B1 F2' 1.283(9)
B1 F4' 1.336(13)
B1 F2 1.345(4)
B1 F1 1.362(4)
B1 F4 1.385(4)
B1 F1' 1.417(14)
B1 F3 1.448(4)
B1 F3' 1.611(8)
B2 F8 1.381(3)
B2 F6 1.387(3)
B2 F7 1.391(3)
B2 F5 1.397(3)
F2 F2' 1.123(10)
F2 F3' 1.322(9)
F2' F3 1.304(11)
